data_4074365
loop_
_publ_author_name
'Ahrens, Sebastian'
'Zeller, Alexander'
'Taige, Maria'
'Strassner, Thomas'

_publ_section_title
;
 Extension of the Alkane Bridge in BisNHC&#x2212;Palladium&#x2212;Chloride
 Complexes. Synthesis, Structure, and Catalytic Activity
;
_journal_issue 22
_journal_name_full Organometallics
_journal_page_first 5409
_journal_paper_doi 10.1021/om060577a
_journal_volume 25
_journal_year 2006
_chemical_formula_moiety 'C10 H14 Cl2 N4 Pd'
_chemical_formula_sum 'C10 H14 Cl2 N4 Pd'
_chemical_formula_weight 367.57
_chemical_name_systematic
;
 ?
;
_space_group_IT_number 19
_symmetry_cell_setting orthorhombic
_symmetry_space_group_name_Hall 'P 2ac 2ab'
_symmetry_space_group_name_H-M 'P 21 21 21'
_atom_sites_solution_hydrogens geom
_atom_sites_solution_primary direct
_atom_sites_solution_secondary difmap
_audit_creation_method SHELXL-97
_cell_angle_alpha 90.00
_cell_angle_beta 90.00
_cell_angle_gamma 90.00
_cell_formula_units_Z 4
_cell_length_a 10.1400(15)
_cell_length_b 8.3940(4)
_cell_length_c 15.221(2)
_cell_measurement_reflns_used 122
_cell_measurement_temperature 198(2)
_cell_measurement_theta_max 21.734
_cell_measurement_theta_min 3.138
_cell_volume 1295.5(3)
_computing_cell_refinement 'Dirax/lsq (Duisenberg & Schreurs, 1989-2000)'
_computing_data_collection 'Collect (Nonius BV, 1997-2000)'
_computing_data_reduction 'EvalCCD (Duisenberg & Schreurs 1990-2000)'
_computing_molecular_graphics 'Ortep III 1.0.3 (M.Burnett,C.Johnson,2000)'
_computing_publication_material 'XCIF 6.12 (Sheldrick, 1997)'
_computing_structure_refinement 'SHELXL-97 (Sheldrick, 1997)'
_computing_structure_solution 'SHELXS-97 (Sheldrick, 1990)'
_diffrn_ambient_temperature 198(2)
_diffrn_detector_area_resol_mean 9
_diffrn_measured_fraction_theta_full 0.995
_diffrn_measured_fraction_theta_max 0.995
_diffrn_measurement_device_type KappaCCD
_diffrn_measurement_method CCD
_diffrn_radiation_monochromator graphite
_diffrn_radiation_source 'fine-focus sealed tube'
_diffrn_radiation_type MoK\a
_diffrn_radiation_wavelength 0.71073
_diffrn_reflns_av_R_equivalents 0.0410
_diffrn_reflns_av_sigmaI/netI 0.0289
_diffrn_reflns_limit_h_max 12
_diffrn_reflns_limit_h_min -12
_diffrn_reflns_limit_k_max 8
_diffrn_reflns_limit_k_min -10
_diffrn_reflns_limit_l_max 16
_diffrn_reflns_limit_l_min -18
_diffrn_reflns_number 12492
_diffrn_reflns_theta_full 26.40
_diffrn_reflns_theta_max 26.40
_diffrn_reflns_theta_min 3.42
_exptl_absorpt_coefficient_mu 1.827
_exptl_absorpt_correction_T_max 0.8456
_exptl_absorpt_correction_T_min 0.6962
_exptl_absorpt_correction_type multi-scan
_exptl_absorpt_process_details 'SADABS 2.03.(Sheldrick,Bruker AXS Inc.,2002)'
_exptl_crystal_colour colorless
_exptl_crystal_density_diffrn 1.885
_exptl_crystal_density_method 'not measured'
_exptl_crystal_description needle
_exptl_crystal_F_000 728.0
_exptl_crystal_size_max 0.54
_exptl_crystal_size_mid 0.19
_exptl_crystal_size_min 0.09
_refine_diff_density_max 0.288
_refine_diff_density_min -0.300
_refine_diff_density_rms 0.062
_refine_ls_abs_structure_details 'Flack H D (1983), Acta Cryst. A39, 876-881'
_refine_ls_abs_structure_Flack 0.01(3)
_refine_ls_extinction_method none
_refine_ls_goodness_of_fit_ref 1.042
_refine_ls_hydrogen_treatment constr
_refine_ls_matrix_type full
_refine_ls_number_parameters 156
_refine_ls_number_reflns 2640
_refine_ls_number_restraints 0
_refine_ls_restrained_S_all 1.042
_refine_ls_R_factor_all 0.0233
_refine_ls_R_factor_gt 0.0188
_refine_ls_shift/su_max 0.001
_refine_ls_shift/su_mean 0.000
_refine_ls_structure_factor_coef Fsqd
_refine_ls_weighting_details 'calc w=1/[\s^2^(Fo^2^)+(0.0172P)^2^+0.0505P] where P=(Fo^2^+2Fc^2^)/3'
_refine_ls_weighting_scheme calc
_refine_ls_wR_factor_gt 0.0374
_refine_ls_wR_factor_ref 0.0384
_reflns_number_gt 2453
_reflns_number_total 2640
_reflns_threshold_expression >2sigma(I)
_cod_data_source_file om060577asi20060629_122036.cif
_cod_data_source_block str-221
_cod_original_sg_symbol_H-M P212121
_cod_database_code 4074365

loop_
_symmetry_equiv_pos_as_xyz
'x, y, z'
'-x+1/2, -y, z+1/2'
'x+1/2, -y+1/2, -z'
'-x, y+1/2, -z+1/2'

loop_
_atom_site_label
_atom_site_type_symbol
_atom_site_fract_x
_atom_site_fract_y
_atom_site_fract_z
_atom_site_U_iso_or_equiv
_atom_site_adp_type
_atom_site_occupancy
_atom_site_symmetry_multiplicity
_atom_site_calc_flag
_atom_site_refinement_flags
Pd1 Pd 0.16872(2) 0.61610(2) 0.375071(13) 0.01554(5) Uani 1 1 d .
Cl1 Cl 0.00221(8) 0.73930(8) 0.45995(4) 0.02532(15) Uani 1 1 d .
Cl2 Cl 0.15206(7) 0.37997(9) 0.45789(4) 0.02585(14) Uani 1 1 d .
N1 N 0.2176(3) 0.9563(3) 0.33999(17) 0.0219(5) Uani 1 1 d .
N2 N 0.1677(3) 0.8416(3) 0.21841(14) 0.0230(5) Uani 1 1 d .
N3 N 0.2641(2) 0.4986(3) 0.20783(16) 0.0210(5) Uani 1 1 d .
N4 N 0.4109(2) 0.4446(3) 0.30484(17) 0.0212(5) Uani 1 1 d .
C1 C 0.1875(3) 0.8131(3) 0.30471(18) 0.0189(6) Uani 1 1 d .
C2 C 0.1817(3) 1.0036(4) 0.2017(2) 0.0302(7) Uani 1 1 d .
H2A H 0.1708 1.0546 0.1465 0.036 Uiso 1 1 calc R
C3 C 0.2133(3) 1.0744(3) 0.2776(2) 0.0289(7) Uani 1 1 d .
H3A H 0.2295 1.1846 0.2866 0.035 Uiso 1 1 calc R
C4 C 0.2597(3) 0.9848(4) 0.4304(2) 0.0296(8) Uani 1 1 d .
H4A H 0.2692 0.8828 0.4611 0.044 Uiso 1 1 calc R
H4B H 0.1937 1.0502 0.4606 0.044 Uiso 1 1 calc R
H4C H 0.3446 1.0407 0.4303 0.044 Uiso 1 1 calc R
C5 C 0.1431(3) 0.7309(4) 0.14598(18) 0.0288(7) Uani 1 1 d .
H5A H 0.2121 0.7472 0.1009 0.035 Uiso 1 1 calc R
H5B H 0.0574 0.7586 0.1189 0.035 Uiso 1 1 calc R
C6 C 0.1405(3) 0.5556(4) 0.1701(2) 0.0255(7) Uani 1 1 d .
H6A H 0.0685 0.5372 0.2129 0.031 Uiso 1 1 calc R
H6B H 0.1205 0.4926 0.1168 0.031 Uiso 1 1 calc R
C7 C 0.3647(3) 0.4185(4) 0.1644(2) 0.0294(7) Uani 1 1 d .
H7A H 0.3681 0.3931 0.1036 0.035 Uiso 1 1 calc R
C8 C 0.4563(3) 0.3839(4) 0.22536(19) 0.0288(6) Uani 1 1 d .
H8A H 0.5368 0.3286 0.2159 0.035 Uiso 1 1 calc R
C10 C 0.4819(3) 0.4317(4) 0.3883(2) 0.0332(8) Uani 1 1 d .
H10A H 0.4223 0.4588 0.4368 0.050 Uiso 1 1 calc R
H10B H 0.5569 0.5053 0.3882 0.050 Uiso 1 1 calc R
H10C H 0.5139 0.3224 0.3958 0.050 Uiso 1 1 calc R
C11 C 0.2923(3) 0.5140(3) 0.29380(19) 0.0182(6) Uani 1 1 d .

loop_
_atom_site_aniso_label
_atom_site_aniso_U_11
_atom_site_aniso_U_22
_atom_site_aniso_U_33
_atom_site_aniso_U_23
_atom_site_aniso_U_13
_atom_site_aniso_U_12
Pd1 0.01967(8) 0.01474(8) 0.01222(8) -0.00004(8) 0.00077(9) 0.00167(10)
Cl1 0.0290(4) 0.0255(4) 0.0214(4) 0.0009(3) 0.0081(3) 0.0071(3)
Cl2 0.0367(4) 0.0189(3) 0.0219(3) 0.0044(3) -0.0019(3) -0.0008(4)
N1 0.0224(12) 0.0157(11) 0.0276(14) 0.0041(10) 0.0011(10) 0.0029(11)
N2 0.0231(11) 0.0269(12) 0.0191(11) 0.0050(9) 0.0046(12) 0.0061(13)
N3 0.0252(12) 0.0210(12) 0.0167(13) -0.0033(10) 0.0018(10) 0.0029(11)
N4 0.0190(12) 0.0218(12) 0.0228(14) -0.0009(10) 0.0013(10) 0.0012(10)
C1 0.0167(14) 0.0222(13) 0.0178(14) -0.0001(11) 0.0006(12) 0.0033(12)
C2 0.0287(16) 0.0287(15) 0.0333(17) 0.0168(13) 0.0078(15) 0.0046(16)
C3 0.0320(16) 0.0168(15) 0.0380(19) 0.0076(12) 0.0053(13) 0.0011(12)
C4 0.0415(19) 0.0158(15) 0.0315(19) -0.0053(13) -0.0073(14) -0.0003(15)
C5 0.0299(18) 0.0400(17) 0.0163(16) 0.0002(12) -0.0015(11) 0.0090(15)
C6 0.0247(17) 0.0347(16) 0.0172(15) -0.0048(12) -0.0019(12) -0.0001(13)
C7 0.0388(18) 0.0290(17) 0.0205(15) -0.0056(12) 0.0097(13) 0.0021(14)
C8 0.0235(13) 0.0287(15) 0.0343(17) -0.0038(16) 0.0095(12) 0.0031(16)
C10 0.0269(15) 0.0421(18) 0.031(2) -0.0025(14) -0.0103(14) 0.0066(14)
C11 0.0220(14) 0.0146(13) 0.0180(14) -0.0004(11) 0.0003(11) -0.0027(11)

loop_
_atom_type_symbol
_atom_type_description
_atom_type_scat_dispersion_real
_atom_type_scat_dispersion_imag
_atom_type_scat_source
C C 0.0033 0.0016 'International Tables Vol C Tables 4.2.6.8 and 6.1.1.4'
H H 0.0000 0.0000 'International Tables Vol C Tables 4.2.6.8 and 6.1.1.4'
Cl Cl 0.1484 0.1585 'International Tables Vol C Tables 4.2.6.8 and 6.1.1.4'
N N 0.0061 0.0033 'International Tables Vol C Tables 4.2.6.8 and 6.1.1.4'
Pd Pd -0.9988 1.0072 'International Tables Vol C Tables 4.2.6.8 and 6.1.1.4'

loop_
_geom_angle_atom_site_label_1
_geom_angle_atom_site_label_2
_geom_angle_atom_site_label_3
_geom_angle
C11 Pd1 C1 87.82(11)
C11 Pd1 Cl2 90.91(8)
C1 Pd1 Cl2 178.50(8)
C11 Pd1 Cl1 173.52(8)
C1 Pd1 Cl1 89.95(8)
Cl2 Pd1 Cl1 91.40(3)
C1 N1 C3 111.1(2)
C1 N1 C4 125.9(3)
C3 N1 C4 122.8(3)
C1 N2 C2 109.6(2)
C1 N2 C5 130.2(2)
C2 N2 C5 120.0(2)
C11 N3 C7 110.7(3)
C11 N3 C6 122.2(2)
C7 N3 C6 127.0(3)
C11 N4 C8 110.2(3)
C11 N4 C10 125.4(3)
C8 N4 C10 124.4(2)
N2 C1 N1 105.2(2)
N2 C1 Pd1 131.3(2)
N1 C1 Pd1 123.35(19)
C3 C2 N2 107.5(3)
C3 C2 H2A 126.3
N2 C2 H2A 126.3
C2 C3 N1 106.5(3)
C2 C3 H3A 126.7
N1 C3 H3A 126.7
N1 C4 H4A 109.5
N1 C4 H4B 109.5
H4A C4 H4B 109.5
N1 C4 H4C 109.5
H4A C4 H4C 109.5
H4B C4 H4C 109.5
N2 C5 C6 115.9(2)
N2 C5 H5A 108.3
C6 C5 H5A 108.3
N2 C5 H5B 108.3
C6 C5 H5B 108.3
H5A C5 H5B 107.4
N3 C6 C5 113.5(3)
N3 C6 H6A 108.9
C5 C6 H6A 108.9
N3 C6 H6B 108.9
C5 C6 H6B 108.9
H6A C6 H6B 107.7
C8 C7 N3 106.4(3)
C8 C7 H7A 126.8
N3 C7 H7A 126.8
C7 C8 N4 107.0(3)
C7 C8 H8A 126.5
N4 C8 H8A 126.5
N4 C10 H10A 109.5
N4 C10 H10B 109.5
H10A C10 H10B 109.5
N4 C10 H10C 109.5
H10A C10 H10C 109.5
H10B C10 H10C 109.5
N3 C11 N4 105.6(2)
N3 C11 Pd1 121.4(2)
N4 C11 Pd1 133.0(2)

loop_
_geom_bond_atom_site_label_1
_geom_bond_atom_site_label_2
_geom_bond_distance
Pd1 C11 1.958(3)
Pd1 C1 1.979(3)
Pd1 Cl2 2.3551(7)
Pd1 Cl1 2.3641(7)
N1 C1 1.351(4)
N1 C3 1.373(4)
N1 C4 1.462(4)
N2 C1 1.350(3)
N2 C2 1.391(4)
N2 C5 1.463(4)
N3 C11 1.346(4)
N3 C7 1.389(4)
N3 C6 1.460(4)
N4 C11 1.347(3)
N4 C8 1.391(4)
N4 C10 1.464(4)
C2 C3 1.339(5)
C2 H2A 0.9500
C3 H3A 0.9500
C4 H4A 0.9800
C4 H4B 0.9800
C4 H4C 0.9800
C5 C6 1.516(4)
C5 H5A 0.9900
C5 H5B 0.9900
C6 H6A 0.9900
C6 H6B 0.9900
C7 C8 1.345(4)
C7 H7A 0.9500
C8 H8A 0.9500
C10 H10A 0.9800
C10 H10B 0.9800
C10 H10C 0.9800

loop_
_geom_torsion_atom_site_label_1
_geom_torsion_atom_site_label_2
_geom_torsion_atom_site_label_3
_geom_torsion_atom_site_label_4
_geom_torsion
C2 N2 C1 N1 -1.8(3)
C5 N2 C1 N1 174.4(3)
C2 N2 C1 Pd1 174.2(2)
C5 N2 C1 Pd1 -9.6(5)
C3 N1 C1 N2 1.7(3)
C4 N1 C1 N2 -173.8(3)
C3 N1 C1 Pd1 -174.8(2)
C4 N1 C1 Pd1 9.8(4)
C11 Pd1 C1 N2 56.3(3)
Cl1 Pd1 C1 N2 -117.6(3)
C11 Pd1 C1 N1 -128.3(3)
Cl1 Pd1 C1 N1 57.8(2)
C1 N2 C2 C3 1.4(4)
C5 N2 C2 C3 -175.3(3)
N2 C2 C3 N1 -0.4(4)
C1 N1 C3 C2 -0.8(4)
C4 N1 C3 C2 174.8(3)
C1 N2 C5 C6 -0.7(5)
C2 N2 C5 C6 175.2(3)
C11 N3 C6 C5 84.5(3)
C7 N3 C6 C5 -98.0(3)
N2 C5 C6 N3 -60.3(4)
C11 N3 C7 C8 0.1(3)
C6 N3 C7 C8 -177.6(3)
N3 C7 C8 N4 -0.5(3)
C11 N4 C8 C7 0.8(3)
C10 N4 C8 C7 179.8(3)
C7 N3 C11 N4 0.4(3)
C6 N3 C11 N4 178.2(2)
C7 N3 C11 Pd1 -178.20(19)
C6 N3 C11 Pd1 -0.4(4)
C8 N4 C11 N3 -0.7(3)
C10 N4 C11 N3 -179.7(3)
C8 N4 C11 Pd1 177.6(2)
C10 N4 C11 Pd1 -1.4(4)
C1 Pd1 C11 N3 -61.6(2)
Cl2 Pd1 C11 N3 119.2(2)
C1 Pd1 C11 N4 120.3(3)
Cl2 Pd1 C11 N4 -58.9(3)
